data_7242614
loop_
_publ_author_name
'Li, Wenjing'
'Li, Shun'
'Luo, Lihua'
'Ge, Yicen'
'Xu, Jiaqi'
'Zheng, Xueli'
'Yuan, Maolin'
'Li, Ruixiang'
'Chen, Hua'
'Fu, Haiyan'

_publ_section_title
;
 Visible-light-initiated catalyst-free oxidative cleavage of
 (Z)-triaryl-substituted alkenes containing pyridyl motif under ambient
 conditions
;
_journal_issue 10
_journal_name_full 'Green Chemistry'
_journal_page_first 3649
_journal_page_last 3655
_journal_paper_doi 10.1039/D1GC00716E
_journal_volume 23
_journal_year 2021
_chemical_formula_sum 'C18 H13 N O'
_chemical_formula_weight 259.29
_space_group_crystal_system triclinic
_space_group_IT_number 2
_space_group_name_Hall '-P 1'
_space_group_name_H-M_alt 'P -1'
_atom_sites_solution_hydrogens geom
_audit_creation_method SHELXL-2014/7
_audit_update_record
;
2021-01-13 deposited with the CCDC.	2021-04-06 downloaded from the CCDC.
;
_cell_angle_alpha 93.473(7)
_cell_angle_beta 98.583(7)
_cell_angle_gamma 109.416(8)
_cell_formula_units_Z 2
_cell_length_a 7.1154(7)
_cell_length_b 9.6387(8)
_cell_length_c 10.8333(9)
_cell_measurement_temperature 293(2)
_cell_volume 688.03(11)
_computing_structure_refinement 'SHELXL-2014/7 (Sheldrick, 2014)'
_diffrn_ambient_temperature 293(2)
_diffrn_measured_fraction_theta_full 0.998
_diffrn_measured_fraction_theta_max 0.999
_diffrn_radiation_type MoK\a
_diffrn_radiation_wavelength 0.71073
_diffrn_reflns_av_R_equivalents 0.0182
_diffrn_reflns_av_unetI/netI 0.0364
_diffrn_reflns_Laue_measured_fraction_full 0.998
_diffrn_reflns_Laue_measured_fraction_max 0.999
_diffrn_reflns_limit_h_max 8
_diffrn_reflns_limit_h_min -7
_diffrn_reflns_limit_k_max 12
_diffrn_reflns_limit_k_min -12
_diffrn_reflns_limit_l_max 13
_diffrn_reflns_limit_l_min -12
_diffrn_reflns_number 5657
_diffrn_reflns_point_group_measured_fraction_full 0.998
_diffrn_reflns_point_group_measured_fraction_max 0.999
_diffrn_reflns_theta_full 25.242
_diffrn_reflns_theta_max 26.372
_diffrn_reflns_theta_min 3.086
_exptl_absorpt_coefficient_mu 0.078
_exptl_crystal_density_diffrn 1.252
_exptl_crystal_F_000 272
_exptl_crystal_size_max 0.350
_exptl_crystal_size_mid 0.300
_exptl_crystal_size_min 0.250
_refine_diff_density_max 0.150
_refine_diff_density_min -0.226
_refine_diff_density_rms 0.046
_refine_ls_extinction_method none
_refine_ls_goodness_of_fit_ref 1.033
_refine_ls_hydrogen_treatment constr
_refine_ls_matrix_type full
_refine_ls_number_parameters 181
_refine_ls_number_reflns 2806
_refine_ls_number_restraints 0
_refine_ls_restrained_S_all 1.033
_refine_ls_R_factor_all 0.0737
_refine_ls_R_factor_gt 0.0502
_refine_ls_shift/su_max 0.001
_refine_ls_shift/su_mean 0.000
_refine_ls_structure_factor_coef Fsqd
_refine_ls_weighting_details 'w=1/[\s^2^(Fo^2^)+(0.0578P)^2^+0.0615P] where P=(Fo^2^+2Fc^2^)/3'
_refine_ls_weighting_scheme calc
_refine_ls_wR_factor_gt 0.1137
_refine_ls_wR_factor_ref 0.1315
_reflns_Friedel_coverage 0.000
_reflns_number_gt 1992
_reflns_number_total 2806
_reflns_threshold_expression 'I > 2\s(I)'
_cod_data_source_file d1gc00716e2.cif
_cod_data_source_block 200821_s2_lwj
_cod_depositor_comments 'Adding full bibliography for 7242614.cif.'
_cod_database_code 7242614
_shelx_shelxl_version_number 2014/7
_shelx_space_group_comment
;
The symmetry employed for this shelxl refinement is uniquely defined
by the following loop, which should always be used as a source of
symmetry information in preference to the above space-group names.
They are only intended as comments.
;
_shelx_estimated_absorpt_t_min 0.973
_shelx_estimated_absorpt_t_max 0.981

loop_
_space_group_symop_operation_xyz
'x, y, z'
'-x, -y, -z'

loop_
_atom_site_label
_atom_site_type_symbol
_atom_site_fract_x
_atom_site_fract_y
_atom_site_fract_z
_atom_site_U_iso_or_equiv
_atom_site_adp_type
_atom_site_occupancy
_atom_site_site_symmetry_order
_atom_site_calc_flag
_atom_site_refinement_flags_posn
_atom_site_refinement_flags_adp
_atom_site_refinement_flags_occupancy
_atom_site_disorder_assembly
_atom_site_disorder_group
N1 N 0.1878(2) 0.78294(14) 0.44800(11) 0.0416(3) Uani 1 1 d . . . . .
C5 C 0.2754(2) 0.75734(17) 0.55856(15) 0.0411(4) Uani 1 1 d . . . . .
C13 C 0.1431(2) 0.71237(17) 0.65356(14) 0.0398(4) Uani 1 1 d . . . . .
C6 C 0.2094(3) 0.86674(19) 0.24237(15) 0.0484(4) Uani 1 1 d . . . . .
C18 C -0.0596(2) 0.62474(18) 0.61712(15) 0.0460(4) Uani 1 1 d . . . . .
H18 H -0.1135 0.5947 0.5322 0.055 Uiso 1 1 calc R U . . .
C7 C -0.0134(3) 0.80557(18) 0.19781(14) 0.0427(4) Uani 1 1 d . . . . .
C1 C 0.3058(3) 0.82889(17) 0.36220(14) 0.0436(4) Uani 1 1 d . . . . .
O1 O 0.31792(19) 0.95024(16) 0.18090(12) 0.0715(4) Uani 1 1 d . . . . .
C8 C -0.1314(3) 0.66351(18) 0.21519(15) 0.0465(4) Uani 1 1 d . . . . .
H8 H -0.0738 0.6062 0.2632 0.056 Uiso 1 1 calc R U . . .
C14 C 0.2188(3) 0.7581(2) 0.78120(15) 0.0500(4) Uani 1 1 d . . . . .
H14 H 0.3541 0.8170 0.8074 0.060 Uiso 1 1 calc R U . . .
C4 C 0.4790(3) 0.7728(2) 0.58331(16) 0.0505(4) Uani 1 1 d . . . . .
H4 H 0.5351 0.7523 0.6601 0.061 Uiso 1 1 calc R U . . .
C3 C 0.5972(3) 0.8186(2) 0.49384(17) 0.0555(5) Uani 1 1 d . . . . .
H3 H 0.7334 0.8286 0.5089 0.067 Uiso 1 1 calc R U . . .
C2 C 0.5102(3) 0.8495(2) 0.38171(16) 0.0512(5) Uani 1 1 d . . . . .
H2 H 0.5872 0.8834 0.3203 0.061 Uiso 1 1 calc R U . . .
C9 C -0.3341(3) 0.6073(2) 0.16130(16) 0.0528(5) Uani 1 1 d . . . . .
H9 H -0.4120 0.5114 0.1716 0.063 Uiso 1 1 calc R U . . .
C15 C 0.0953(3) 0.7171(2) 0.86901(16) 0.0577(5) Uani 1 1 d . . . . .
H15 H 0.1472 0.7490 0.9539 0.069 Uiso 1 1 calc R U . . .
C16 C -0.1040(3) 0.6292(2) 0.83162(18) 0.0588(5) Uani 1 1 d . . . . .
H16 H -0.1869 0.6015 0.8912 0.071 Uiso 1 1 calc R U . . .
C12 C -0.1039(3) 0.8897(2) 0.12735(15) 0.0532(5) Uani 1 1 d . . . . .
H12 H -0.0264 0.9849 0.1149 0.064 Uiso 1 1 calc R U . . .
C10 C -0.4216(3) 0.6924(2) 0.09237(17) 0.0587(5) Uani 1 1 d . . . . .
H10 H -0.5586 0.6543 0.0570 0.070 Uiso 1 1 calc R U . . .
C17 C -0.1818(3) 0.5818(2) 0.70563(18) 0.0552(5) Uani 1 1 d . . . . .
H17 H -0.3165 0.5211 0.6805 0.066 Uiso 1 1 calc R U . . .
C11 C -0.3067(3) 0.8339(2) 0.07572(17) 0.0607(5) Uani 1 1 d . . . . .
H11 H -0.3660 0.8917 0.0296 0.073 Uiso 1 1 calc R U . . .

loop_
_atom_site_aniso_label
_atom_site_aniso_U_11
_atom_site_aniso_U_22
_atom_site_aniso_U_33
_atom_site_aniso_U_23
_atom_site_aniso_U_13
_atom_site_aniso_U_12
N1 0.0471(8) 0.0390(7) 0.0356(7) 0.0058(6) 0.0067(6) 0.0108(6)
C5 0.0457(10) 0.0352(8) 0.0400(9) 0.0036(7) 0.0055(7) 0.0120(7)
C13 0.0465(10) 0.0365(8) 0.0381(8) 0.0078(7) 0.0066(7) 0.0163(7)
C6 0.0575(12) 0.0447(9) 0.0390(9) 0.0062(8) 0.0124(8) 0.0106(8)
C18 0.0496(11) 0.0465(9) 0.0428(9) 0.0072(8) 0.0055(7) 0.0184(8)
C7 0.0530(11) 0.0449(9) 0.0304(8) 0.0073(7) 0.0111(7) 0.0154(8)
C1 0.0501(11) 0.0377(9) 0.0384(9) 0.0023(7) 0.0086(7) 0.0095(8)
O1 0.0664(9) 0.0806(10) 0.0539(8) 0.0286(7) 0.0158(6) 0.0017(7)
C8 0.0551(11) 0.0447(9) 0.0398(9) 0.0073(8) 0.0061(8) 0.0180(8)
C14 0.0505(11) 0.0529(10) 0.0423(9) 0.0056(8) 0.0053(8) 0.0136(8)
C4 0.0527(11) 0.0540(10) 0.0457(10) 0.0072(8) 0.0045(8) 0.0214(9)
C3 0.0469(11) 0.0617(11) 0.0586(11) 0.0040(9) 0.0097(9) 0.0201(9)
C2 0.0519(11) 0.0515(10) 0.0482(10) 0.0043(8) 0.0167(8) 0.0123(8)
C9 0.0529(12) 0.0510(10) 0.0489(10) 0.0041(8) 0.0078(8) 0.0116(9)
C15 0.0675(13) 0.0687(12) 0.0388(9) 0.0070(9) 0.0100(9) 0.0256(11)
C16 0.0642(13) 0.0685(12) 0.0556(11) 0.0187(10) 0.0275(10) 0.0295(11)
C12 0.0702(13) 0.0509(10) 0.0421(9) 0.0142(8) 0.0161(9) 0.0217(9)
C10 0.0540(12) 0.0755(14) 0.0481(10) 0.0040(10) 0.0054(8) 0.0265(10)
C17 0.0477(11) 0.0559(11) 0.0646(12) 0.0129(10) 0.0143(9) 0.0183(9)
C11 0.0735(14) 0.0744(13) 0.0481(10) 0.0185(10) 0.0117(10) 0.0413(11)

loop_
_atom_type_symbol
_atom_type_description
_atom_type_scat_dispersion_real
_atom_type_scat_dispersion_imag
_atom_type_scat_source
C C 0.0033 0.0016 'International Tables Vol C Tables 4.2.6.8 and 6.1.1.4'
H H 0.0000 0.0000 'International Tables Vol C Tables 4.2.6.8 and 6.1.1.4'
N N 0.0061 0.0033 'International Tables Vol C Tables 4.2.6.8 and 6.1.1.4'
O O 0.0106 0.0060 'International Tables Vol C Tables 4.2.6.8 and 6.1.1.4'

loop_
_geom_angle_atom_site_label_1
_geom_angle_atom_site_label_2
_geom_angle_atom_site_label_3
_geom_angle
_geom_angle_site_symmetry_1
_geom_angle_site_symmetry_3
_geom_angle_publ_flag
C5 N1 C1 117.51(14) . . ?
N1 C5 C4 121.91(14) . . ?
N1 C5 C13 116.37(14) . . ?
C4 C5 C13 121.71(14) . . ?
C18 C13 C14 118.45(15) . . ?
C18 C13 C5 120.72(14) . . ?
C14 C13 C5 120.83(15) . . ?
O1 C6 C7 119.85(15) . . ?
O1 C6 C1 118.63(16) . . ?
C7 C6 C1 121.52(13) . . ?
C17 C18 C13 120.64(16) . . ?
C17 C18 H18 119.7 . . ?
C13 C18 H18 119.7 . . ?
C8 C7 C12 118.83(16) . . ?
C8 C7 C6 122.58(15) . . ?
C12 C7 C6 118.39(15) . . ?
N1 C1 C2 123.51(14) . . ?
N1 C1 C6 117.03(15) . . ?
C2 C1 C6 119.39(14) . . ?
C9 C8 C7 120.04(16) . . ?
C9 C8 H8 120.0 . . ?
C7 C8 H8 120.0 . . ?
C15 C14 C13 120.67(17) . . ?
C15 C14 H14 119.7 . . ?
C13 C14 H14 119.7 . . ?
C3 C4 C5 119.76(15) . . ?
C3 C4 H4 120.1 . . ?
C5 C4 H4 120.1 . . ?
C2 C3 C4 118.75(17) . . ?
C2 C3 H3 120.6 . . ?
C4 C3 H3 120.6 . . ?
C3 C2 C1 118.51(15) . . ?
C3 C2 H2 120.7 . . ?
C1 C2 H2 120.7 . . ?
C10 C9 C8 120.39(17) . . ?
C10 C9 H9 119.8 . . ?
C8 C9 H9 119.8 . . ?
C16 C15 C14 120.17(17) . . ?
C16 C15 H15 119.9 . . ?
C14 C15 H15 119.9 . . ?
C15 C16 C17 120.10(16) . . ?
C15 C16 H16 119.9 . . ?
C17 C16 H16 119.9 . . ?
C11 C12 C7 120.82(17) . . ?
C11 C12 H12 119.6 . . ?
C7 C12 H12 119.6 . . ?
C9 C10 C11 120.05(18) . . ?
C9 C10 H10 120.0 . . ?
C11 C10 H10 120.0 . . ?
C18 C17 C16 119.96(17) . . ?
C18 C17 H17 120.0 . . ?
C16 C17 H17 120.0 . . ?
C12 C11 C10 119.87(17) . . ?
C12 C11 H11 120.1 . . ?
C10 C11 H11 120.1 . . ?

loop_
_geom_bond_atom_site_label_1
_geom_bond_atom_site_label_2
_geom_bond_distance
_geom_bond_site_symmetry_2
_geom_bond_publ_flag
N1 C5 1.3414(19) . ?
N1 C1 1.3420(19) . ?
C5 C4 1.388(2) . ?
C5 C13 1.485(2) . ?
C13 C18 1.389(2) . ?
C13 C14 1.394(2) . ?
C6 O1 1.2219(18) . ?
C6 C7 1.486(2) . ?
C6 C1 1.499(2) . ?
C18 C17 1.380(2) . ?
C18 H18 0.9300 . ?
C7 C8 1.389(2) . ?
C7 C12 1.389(2) . ?
C1 C2 1.382(2) . ?
C8 C9 1.381(2) . ?
C8 H8 0.9300 . ?
C14 C15 1.378(2) . ?
C14 H14 0.9300 . ?
C4 C3 1.375(2) . ?
C4 H4 0.9300 . ?
C3 C2 1.374(2) . ?
C3 H3 0.9300 . ?
C2 H2 0.9300 . ?
C9 C10 1.376(2) . ?
C9 H9 0.9300 . ?
C15 C16 1.371(3) . ?
C15 H15 0.9300 . ?
C16 C17 1.382(3) . ?
C16 H16 0.9300 . ?
C12 C11 1.375(3) . ?
C12 H12 0.9300 . ?
C10 C11 1.376(3) . ?
C10 H10 0.9300 . ?
C17 H17 0.9300 . ?
C11 H11 0.9300 . ?

loop_
_geom_torsion_atom_site_label_1
_geom_torsion_atom_site_label_2
_geom_torsion_atom_site_label_3
_geom_torsion_atom_site_label_4
_geom_torsion
_geom_torsion_site_symmetry_1
_geom_torsion_site_symmetry_2
_geom_torsion_site_symmetry_3
_geom_torsion_site_symmetry_4
_geom_torsion_publ_flag
C1 N1 C5 C4 -2.0(2) . . . . ?
C1 N1 C5 C13 177.66(14) . . . . ?
N1 C5 C13 C18 34.7(2) . . . . ?
C4 C5 C13 C18 -145.67(17) . . . . ?
N1 C5 C13 C14 -144.72(16) . . . . ?
C4 C5 C13 C14 34.9(2) . . . . ?
C14 C13 C18 C17 -1.2(2) . . . . ?
C5 C13 C18 C17 179.36(15) . . . . ?
O1 C6 C7 C8 144.86(18) . . . . ?
C1 C6 C7 C8 -35.3(2) . . . . ?
O1 C6 C7 C12 -29.8(3) . . . . ?
C1 C6 C7 C12 149.94(16) . . . . ?
C5 N1 C1 C2 0.6(2) . . . . ?
C5 N1 C1 C6 -176.08(14) . . . . ?
O1 C6 C1 N1 157.26(17) . . . . ?
C7 C6 C1 N1 -22.5(2) . . . . ?
O1 C6 C1 C2 -19.6(3) . . . . ?
C7 C6 C1 C2 160.63(16) . . . . ?
C12 C7 C8 C9 1.0(3) . . . . ?
C6 C7 C8 C9 -173.71(15) . . . . ?
C18 C13 C14 C15 0.1(3) . . . . ?
C5 C13 C14 C15 179.52(15) . . . . ?
N1 C5 C4 C3 1.4(3) . . . . ?
C13 C5 C4 C3 -178.21(15) . . . . ?
C5 C4 C3 C2 0.6(3) . . . . ?
C4 C3 C2 C1 -1.9(3) . . . . ?
N1 C1 C2 C3 1.3(3) . . . . ?
C6 C1 C2 C3 177.93(16) . . . . ?
C7 C8 C9 C10 -1.4(3) . . . . ?
C13 C14 C15 C16 0.6(3) . . . . ?
C14 C15 C16 C17 -0.2(3) . . . . ?
C8 C7 C12 C11 0.1(3) . . . . ?
C6 C7 C12 C11 175.04(16) . . . . ?
C8 C9 C10 C11 0.6(3) . . . . ?
C13 C18 C17 C16 1.6(3) . . . . ?
C15 C16 C17 C18 -0.9(3) . . . . ?
C7 C12 C11 C10 -0.8(3) . . . . ?
C9 C10 C11 C12 0.5(3) . . . . ?
